data_2217919
loop_
_publ_author_name
'Owczarek, Magdalena'
'Szklarz, Przemyslaw'
'Jakubas, Ryszard'
'Lis, Tadeusz'

_publ_section_title
;
 The low-temperature phase of morpholinium tetrafluoroborate
;
_journal_coeditor_code GK2132
_journal_issue 4
_journal_name_full 'Acta Crystallographica Section E'
_journal_page_first o667
_journal_paper_doi 10.1107/S1600536808004339
_journal_volume 64
_journal_year 2008
_chemical_formula_iupac 'C4 H10 N O +, B F4 -'
_chemical_formula_moiety 'C4 H10 N O +, B F4 -'
_chemical_formula_sum 'C4 H10 B F4 N O'
_chemical_formula_weight 174.94
_chemical_name_systematic
;
morpholinium tetrafluoroborate
;
_space_group_IT_number 19
_symmetry_cell_setting orthorhombic
_symmetry_space_group_name_Hall 'P 2ac 2ab'
_symmetry_space_group_name_H-M 'P 21 21 21'
_atom_sites_solution_hydrogens geom
_atom_sites_solution_primary direct
_atom_sites_solution_secondary difmap
_audit_creation_method SHELXL-97
_cell_angle_alpha 90.00
_cell_angle_beta 90.00
_cell_angle_gamma 90.00
_cell_formula_units_Z 12
_cell_length_a 8.106(4)
_cell_length_b 9.417(4)
_cell_length_c 28.572(11)
_cell_measurement_reflns_used 14871
_cell_measurement_temperature 80(2)
_cell_measurement_theta_max 34
_cell_measurement_theta_min 5
_cell_volume 2181.0(16)
_computing_cell_refinement
;
CrysAlis CCD (Oxford Diffraction, 2006)
;
_computing_data_collection
;
CrysAlis CCD (Oxford Diffraction, 2006)
;
_computing_data_reduction
;
CrysAlis RED (Oxford Diffraction, 2006)
;
_computing_molecular_graphics 'DIAMOND (Brandenburg, 1998)'
_computing_publication_material 'SHELXL97 (Sheldrick, 2008)'
_computing_structure_refinement 'SHELXL97 (Sheldrick, 2008)'
_computing_structure_solution 'SHELXS97 (Sheldrick, 2008)'
_diffrn_ambient_temperature 80(2)
_diffrn_measured_fraction_theta_full 0.968
_diffrn_measured_fraction_theta_max 0.906
_diffrn_measurement_device_type 'Kuma KM-4 CCD \k-geometry'
_diffrn_measurement_method \w
_diffrn_radiation_monochromator graphite
_diffrn_radiation_source 'fine-focus sealed tube'
_diffrn_radiation_type MoK\a
_diffrn_radiation_wavelength 0.71073
_diffrn_reflns_av_R_equivalents 0.0331
_diffrn_reflns_av_sigmaI/netI 0.0274
_diffrn_reflns_limit_h_max 9
_diffrn_reflns_limit_h_min -12
_diffrn_reflns_limit_k_max 14
_diffrn_reflns_limit_k_min -14
_diffrn_reflns_limit_l_max 32
_diffrn_reflns_limit_l_min -44
_diffrn_reflns_number 20616
_diffrn_reflns_theta_full 26.50
_diffrn_reflns_theta_max 34.34
_diffrn_reflns_theta_min 4.80
_diffrn_standards_decay_% 0
_diffrn_standards_interval_count 0
_diffrn_standards_interval_time 0
_diffrn_standards_number 0
_exptl_absorpt_coefficient_mu 0.174
_exptl_absorpt_correction_type none
_exptl_crystal_colour colorless
_exptl_crystal_density_diffrn 1.598
_exptl_crystal_density_method 'not measured'
_exptl_crystal_description block
_exptl_crystal_F_000 1080
_exptl_crystal_size_max 0.5
_exptl_crystal_size_mid 0.5
_exptl_crystal_size_min 0.4
_refine_diff_density_max 0.46
_refine_diff_density_min -0.31
_refine_ls_extinction_method none
_refine_ls_goodness_of_fit_ref 1.130
_refine_ls_hydrogen_treatment constr
_refine_ls_matrix_type full
_refine_ls_number_parameters 298
_refine_ls_number_reflns 4642
_refine_ls_number_restraints 0
_refine_ls_restrained_S_all 1.130
_refine_ls_R_factor_all 0.0437
_refine_ls_R_factor_gt 0.0367
_refine_ls_shift/su_max 0.001
_refine_ls_shift/su_mean 0.000
_refine_ls_structure_factor_coef Fsqd
_refine_ls_weighting_details 'calc w=1/[\s^2^(Fo^2^)+(0.052P)^2^] where P=(Fo^2^+2Fc^2^)/3'
_refine_ls_weighting_scheme calc
_refine_ls_wR_factor_gt 0.0892
_refine_ls_wR_factor_ref 0.0917
_reflns_number_gt 3913
_reflns_number_total 4642
_reflns_threshold_expression I>2\s(I)
_cod_data_source_file gk2132.cif
_cod_data_source_block I
_cod_database_code 2217919
_cod_database_fobs_code 2217919

loop_
_symmetry_equiv_pos_as_xyz
'x, y, z'
'-x, y+1/2, -z+1/2'
'-x+1/2, -y, z+1/2'
'x+1/2, -y+1/2, -z'

loop_
_atom_site_type_symbol
_atom_site_label
_atom_site_fract_x
_atom_site_fract_y
_atom_site_fract_z
_atom_site_U_iso_or_equiv
_atom_site_adp_type
_atom_site_calc_flag
_atom_site_refinement_flags
_atom_site_occupancy
B B1 0.5748(2) -0.38148(19) 0.66006(6) 0.0138(3) Uani d . 1
B B2 0.38324(17) 0.16152(18) 0.50547(6) 0.0145(3) Uani d . 1
B B3 0.5721(2) -0.36435(19) 0.33817(6) 0.0137(3) Uani d . 1
F F1 0.67871(11) -0.36736(13) 0.69879(3) 0.0272(2) Uani d . 1
F F2 0.52308(13) -0.24786(11) 0.64441(4) 0.0285(2) Uani d . 1
F F3 0.43715(11) -0.46227(11) 0.67231(3) 0.0207(2) Uani d . 1
F F4 0.66156(10) -0.44725(10) 0.62384(3) 0.01512(17) Uani d . 1
F F5 0.35554(13) 0.23160(12) 0.46328(3) 0.0258(2) Uani d . 1
F F6 0.24001(11) 0.09601(11) 0.52149(4) 0.0257(2) Uani d . 1
F F7 0.50716(11) 0.06012(10) 0.50017(4) 0.0244(2) Uani d . 1
F F8 0.43192(12) 0.26312(10) 0.53898(3) 0.01994(19) Uani d . 1
F F9 0.52566(14) -0.23018(12) 0.35451(4) 0.0333(3) Uani d . 1
F F10 0.67387(11) -0.35204(14) 0.29913(3) 0.0306(3) Uani d . 1
F F11 0.43177(11) -0.44221(11) 0.32671(3) 0.0222(2) Uani d . 1
F F12 0.65993(10) -0.43246(10) 0.37371(3) 0.01573(18) Uani d . 1
O O1 0.69421(11) 0.25053(12) 0.67290(4) 0.0142(2) Uani d . 1
O O2 0.23260(11) 0.76931(12) 0.49397(4) 0.0166(2) Uani d . 1
O O3 0.69339(11) 0.26920(12) 0.32955(4) 0.0151(2) Uani d . 1
N N1 0.45612(14) 0.02870(13) 0.66772(4) 0.0111(2) Uani d . 1
H H1C 0.4314 -0.0664 0.6654 0.013 Uiso calc R 1
H H1D 0.3585 0.0784 0.6690 0.013 Uiso calc R 1
N N2 0.45949(13) 0.54141(13) 0.50542(4) 0.0130(2) Uani d . 1
H H2C 0.4778 0.4455 0.5086 0.016 Uiso calc R 1
H H2D 0.5599 0.5868 0.5063 0.016 Uiso calc R 1
N N3 0.45585(14) 0.04709(13) 0.33294(4) 0.0113(2) Uani d . 1
H H3C 0.4306 -0.0480 0.3350 0.014 Uiso calc R 1
H H3D 0.3586 0.0971 0.3311 0.014 Uiso calc R 1
C C1 0.55316(17) 0.05500(16) 0.71154(5) 0.0133(3) Uani d . 1
H H1A 0.6538 -0.0046 0.7117 0.016 Uiso calc R 1
H H1B 0.4861 0.0300 0.7393 0.016 Uiso calc R 1
C C2 0.60018(17) 0.21069(18) 0.71332(5) 0.0154(3) Uani d . 1
H H2A 0.4989 0.2693 0.7149 0.018 Uiso calc R 1
H H2B 0.6659 0.2291 0.7419 0.018 Uiso calc R 1
C C3 0.59955(16) 0.22934(17) 0.63068(5) 0.0139(3) Uani d . 1
H H3A 0.6654 0.2594 0.6032 0.017 Uiso calc R 1
H H3B 0.4985 0.2883 0.6318 0.017 Uiso calc R 1
C C4 0.55267(18) 0.07415(16) 0.62565(5) 0.0137(3) Uani d . 1
H H4A 0.4855 0.0607 0.5970 0.016 Uiso calc R 1
H H4B 0.6535 0.0155 0.6228 0.016 Uiso calc R 1
C C5 0.35391(17) 0.59281(18) 0.54488(5) 0.0160(3) Uani d . 1
H H5A 0.4122 0.5791 0.5750 0.019 Uiso calc R 1
H H5B 0.2498 0.5379 0.5459 0.019 Uiso calc R 1
C C6 0.31647(17) 0.74878(17) 0.53769(5) 0.0179(3) Uani d . 1
H H6A 0.2465 0.7838 0.5636 0.022 Uiso calc R 1
H H6B 0.4206 0.8038 0.5378 0.022 Uiso calc R 1
C C7 0.33543(18) 0.72648(17) 0.45575(5) 0.0166(3) Uani d . 1
H H7A 0.4384 0.7830 0.4560 0.020 Uiso calc R 1
H H7B 0.2777 0.7450 0.4258 0.020 Uiso calc R 1
C C8 0.37715(17) 0.56993(17) 0.45929(5) 0.0149(3) Uani d . 1
H H8A 0.2751 0.5126 0.4567 0.018 Uiso calc R 1
H H8B 0.4517 0.5426 0.4334 0.018 Uiso calc R 1
C C9 0.54945(18) 0.09205(16) 0.37573(5) 0.0140(3) Uani d . 1
H H9A 0.6502 0.0335 0.3791 0.017 Uiso calc R 1
H H9B 0.4803 0.0782 0.4039 0.017 Uiso calc R 1
C C10 0.59621(16) 0.24721(16) 0.37110(5) 0.0147(3) Uani d . 1
H H10A 0.4950 0.3059 0.3695 0.018 Uiso calc R 1
H H10B 0.6601 0.2771 0.3989 0.018 Uiso calc R 1
C C11 0.60280(17) 0.22966(17) 0.28841(5) 0.0153(3) Uani d . 1
H H11A 0.6707 0.2484 0.2603 0.018 Uiso calc R 1
H H11B 0.5014 0.2878 0.2862 0.018 Uiso calc R 1
C C12 0.55689(17) 0.07375(16) 0.29006(5) 0.0132(3) Uani d . 1
H H12A 0.4929 0.0480 0.2618 0.016 Uiso calc R 1
H H12B 0.6580 0.0148 0.2908 0.016 Uiso calc R 1

loop_
_atom_site_aniso_label
_atom_site_aniso_U_11
_atom_site_aniso_U_22
_atom_site_aniso_U_33
_atom_site_aniso_U_12
_atom_site_aniso_U_13
_atom_site_aniso_U_23
B1 0.0138(6) 0.0131(8) 0.0143(7) -0.0009(6) -0.0009(5) -0.0013(6)
B2 0.0134(5) 0.0142(7) 0.0158(7) 0.0010(5) -0.0013(5) -0.0011(7)
B3 0.0145(6) 0.0128(8) 0.0139(7) -0.0011(6) -0.0002(5) 0.0014(6)
F1 0.0194(4) 0.0478(7) 0.0145(4) -0.0065(5) -0.0016(3) -0.0079(5)
F2 0.0373(5) 0.0128(5) 0.0353(6) 0.0082(4) 0.0082(4) 0.0009(4)
F3 0.0151(4) 0.0218(5) 0.0251(4) -0.0049(4) 0.0030(4) 0.0001(4)
F4 0.0160(4) 0.0152(4) 0.0142(4) 0.0024(3) 0.0004(3) -0.0005(4)
F5 0.0338(5) 0.0305(6) 0.0131(4) 0.0110(5) -0.0033(4) 0.0005(4)
F6 0.0173(4) 0.0230(5) 0.0369(5) -0.0078(4) 0.0042(4) -0.0056(5)
F7 0.0200(4) 0.0197(5) 0.0334(5) 0.0079(3) 0.0017(4) 0.0011(5)
F8 0.0288(4) 0.0143(5) 0.0167(4) -0.0052(4) -0.0058(3) 0.0007(4)
F9 0.0418(6) 0.0122(5) 0.0458(6) 0.0099(5) -0.0112(5) -0.0032(5)
F10 0.0210(5) 0.0571(8) 0.0137(4) -0.0115(5) 0.0012(3) 0.0090(5)
F11 0.0148(4) 0.0249(5) 0.0270(5) -0.0056(4) -0.0027(4) 0.0019(5)
F12 0.0179(4) 0.0160(4) 0.0133(4) 0.0026(3) -0.0011(3) 0.0001(4)
O1 0.0122(4) 0.0166(5) 0.0138(4) -0.0041(4) -0.0018(3) 0.0007(4)
O2 0.0128(3) 0.0165(5) 0.0205(5) 0.0050(4) -0.0019(4) -0.0021(5)
O3 0.0126(4) 0.0160(5) 0.0166(5) -0.0042(4) 0.0008(3) -0.0005(4)
N1 0.0105(5) 0.0092(5) 0.0136(5) -0.0006(4) -0.0003(4) -0.0004(5)
N2 0.0112(4) 0.0094(5) 0.0185(6) 0.0002(4) -0.0001(4) 0.0012(5)
N3 0.0113(5) 0.0096(5) 0.0130(5) -0.0005(4) 0.0011(4) 0.0011(5)
C1 0.0156(6) 0.0139(7) 0.0105(5) -0.0015(5) -0.0007(5) -0.0001(6)
C2 0.0165(6) 0.0172(7) 0.0124(6) -0.0027(5) -0.0005(4) -0.0031(6)
C3 0.0152(6) 0.0147(7) 0.0116(6) -0.0018(5) -0.0009(4) 0.0012(6)
C4 0.0176(6) 0.0129(7) 0.0105(5) -0.0011(5) 0.0009(5) -0.0016(6)
C5 0.0139(5) 0.0237(8) 0.0104(5) -0.0020(6) -0.0014(5) -0.0003(6)
C6 0.0158(6) 0.0199(8) 0.0182(6) 0.0020(6) -0.0018(5) -0.0080(6)
C7 0.0170(6) 0.0169(7) 0.0159(6) 0.0017(5) 0.0001(5) 0.0053(6)
C8 0.0175(6) 0.0152(7) 0.0120(6) 0.0014(5) 0.0019(5) -0.0019(6)
C9 0.0167(6) 0.0144(7) 0.0109(5) 0.0009(5) -0.0001(5) 0.0012(6)
C10 0.0157(6) 0.0141(7) 0.0144(6) -0.0009(5) 0.0004(4) -0.0019(6)
C11 0.0161(6) 0.0162(7) 0.0135(6) -0.0027(5) 0.0014(4) 0.0019(6)
C12 0.0140(5) 0.0153(7) 0.0103(5) -0.0011(5) 0.0008(5) -0.0010(6)

loop_
_atom_type_symbol
_atom_type_description
_atom_type_scat_dispersion_real
_atom_type_scat_dispersion_imag
_atom_type_scat_source
C C 0.0033 0.0016 'International Tables Vol C Tables 4.2.6.8 and 6.1.1.4'
H H 0.0000 0.0000 'International Tables Vol C Tables 4.2.6.8 and 6.1.1.4'
B B 0.0013 0.0007 'International Tables Vol C Tables 4.2.6.8 and 6.1.1.4'
N N 0.0061 0.0033 'International Tables Vol C Tables 4.2.6.8 and 6.1.1.4'
O O 0.0106 0.0060 'International Tables Vol C Tables 4.2.6.8 and 6.1.1.4'
F F 0.0171 0.0103 'International Tables Vol C Tables 4.2.6.8 and 6.1.1.4'

loop_
_geom_angle_atom_site_label_1
_geom_angle_atom_site_label_2
_geom_angle_atom_site_label_3
_geom_angle
F3 B1 F4 110.30(13)
F3 B1 F1 109.61(13)
F4 B1 F1 109.00(12)
F3 B1 F2 109.32(13)
F4 B1 F2 108.22(13)
F1 B1 F2 110.37(14)
F6 B2 F5 111.11(12)
F6 B2 F7 109.46(13)
F5 B2 F7 110.28(12)
F6 B2 F8 108.12(12)
F5 B2 F8 108.14(13)
F7 B2 F8 109.69(11)
F10 B3 F11 109.85(13)
F10 B3 F12 108.61(13)
F11 B3 F12 110.21(13)
F10 B3 F9 110.60(14)
F11 B3 F9 109.52(13)
F12 B3 F9 108.03(13)
C2 O1 C3 110.75(10)
C7 O2 C6 110.50(10)
C11 O3 C10 110.98(10)
C4 N1 C1 110.43(11)
C4 N1 H1C 109.6
C1 N1 H1C 109.6
C4 N1 H1D 109.6
C1 N1 H1D 109.6
H1C N1 H1D 108.1
C5 N2 C8 110.45(10)
C5 N2 H2C 109.6
C8 N2 H2C 109.6
C5 N2 H2D 109.6
C8 N2 H2D 109.6
H2C N2 H2D 108.1
C12 N3 C9 110.09(11)
C12 N3 H3C 109.6
C9 N3 H3C 109.6
C12 N3 H3D 109.6
C9 N3 H3D 109.6
H3C N3 H3D 108.2
N1 C1 C2 108.65(11)
N1 C1 H1A 110.0
C2 C1 H1A 110.0
N1 C1 H1B 110.0
C2 C1 H1B 110.0
H1A C1 H1B 108.3
O1 C2 C1 111.08(12)
O1 C2 H2A 109.4
C1 C2 H2A 109.4
O1 C2 H2B 109.4
C1 C2 H2B 109.4
H2A C2 H2B 108.0
O1 C3 C4 110.22(12)
O1 C3 H3A 109.6
C4 C3 H3A 109.6
O1 C3 H3B 109.6
C4 C3 H3B 109.6
H3A C3 H3B 108.1
N1 C4 C3 109.29(11)
N1 C4 H4A 109.8
C3 C4 H4A 109.8
N1 C4 H4B 109.8
C3 C4 H4B 109.8
H4A C4 H4B 108.3
N2 C5 C6 109.05(12)
N2 C5 H5A 109.9
C6 C5 H5A 109.9
N2 C5 H5B 109.9
C6 C5 H5B 109.9
H5A C5 H5B 108.3
O2 C6 C5 110.10(12)
O2 C6 H6A 109.6
C5 C6 H6A 109.6
O2 C6 H6B 109.6
C5 C6 H6B 109.6
H6A C6 H6B 108.2
O2 C7 C8 110.66(12)
O2 C7 H7A 109.5
C8 C7 H7A 109.5
O2 C7 H7B 109.5
C8 C7 H7B 109.5
H7A C7 H7B 108.1
N2 C8 C7 109.38(12)
N2 C8 H8A 109.8
C7 C8 H8A 109.8
N2 C8 H8B 109.8
C7 C8 H8B 109.8
H8A C8 H8B 108.2
N3 C9 C10 109.12(12)
N3 C9 H9A 109.9
C10 C9 H9A 109.9
N3 C9 H9B 109.9
C10 C9 H9B 109.9
H9A C9 H9B 108.3
O3 C10 C9 110.34(12)
O3 C10 H10A 109.6
C9 C10 H10A 109.6
O3 C10 H10B 109.6
C9 C10 H10B 109.6
H10A C10 H10B 108.1
O3 C11 C12 110.59(12)
O3 C11 H11A 109.5
C12 C11 H11A 109.5
O3 C11 H11B 109.5
C12 C11 H11B 109.5
H11A C11 H11B 108.1
N3 C12 C11 108.82(11)
N3 C12 H12A 109.9
C11 C12 H12A 109.9
N3 C12 H12B 109.9
C11 C12 H12B 109.9
H12A C12 H12B 108.3

loop_
_geom_bond_atom_site_label_1
_geom_bond_atom_site_label_2
_geom_bond_distance
B1 F3 1.3950(19)
B1 F4 1.3964(19)
B1 F1 1.3971(18)
B1 F2 1.400(2)
B2 F6 1.3921(18)
B2 F5 1.3926(19)
B2 F7 1.3942(18)
B2 F8 1.4098(19)
B3 F10 1.3919(18)
B3 F11 1.3926(19)
B3 F12 1.3962(19)
B3 F9 1.399(2)
O1 C2 1.4338(18)
O1 C3 1.4435(17)
O2 C7 1.4318(18)
O2 C6 1.4354(18)
O3 C11 1.4350(18)
O3 C10 1.4397(18)
N1 C4 1.4968(18)
N1 C1 1.4992(17)
N1 H1C 0.9200
N1 H1D 0.9200
N2 C5 1.4960(18)
N2 C8 1.5014(18)
N2 H2C 0.9200
N2 H2D 0.9200
N3 C12 1.4950(17)
N3 C9 1.4998(18)
N3 H3C 0.9200
N3 H3D 0.9200
C1 C2 1.516(2)
C1 H1A 0.9900
C1 H1B 0.9900
C2 H2A 0.9900
C2 H2B 0.9900
C3 C4 1.517(2)
C3 H3A 0.9900
C3 H3B 0.9900
C4 H4A 0.9900
C4 H4B 0.9900
C5 C6 1.514(2)
C5 H5A 0.9900
C5 H5B 0.9900
C6 H6A 0.9900
C6 H6B 0.9900
C7 C8 1.516(2)
C7 H7A 0.9900
C7 H7B 0.9900
C8 H8A 0.9900
C8 H8B 0.9900
C9 C10 1.515(2)
C9 H9A 0.9900
C9 H9B 0.9900
C10 H10A 0.9900
C10 H10B 0.9900
C11 C12 1.515(2)
C11 H11A 0.9900
C11 H11B 0.9900
C12 H12A 0.9900
C12 H12B 0.9900

loop_
_geom_hbond_atom_site_label_D
_geom_hbond_atom_site_label_H
_geom_hbond_atom_site_label_A
_geom_hbond_site_symmetry_A
_geom_hbond_distance_DH
_geom_hbond_distance_HA
_geom_hbond_distance_DA
_geom_hbond_angle_DHA
_geom_hbond_publ_flag
N1 H1C F2 . 0.92 1.96 2.742(2) 142.1 y
N1 H1D O3 4_456 0.92 1.96 2.857(2) 163.6 y
N2 H2C F8 . 0.92 1.96 2.799(2) 150.9 y
N2 H2D O2 4_566 0.92 1.95 2.842(2) 163.5 y
N3 H3C F9 . 0.92 1.96 2.742(2) 141.4 y
N3 H3D O1 4_456 0.92 1.96 2.856(2) 163.8 y
C1 H1B F1 2_656 0.99 2.42 3.261(2) 142.6 .
C2 H2B F10 3_655 0.99 2.39 3.337(2) 160.4 .
C3 H3A F5 4_556 0.99 2.45 3.413(2) 164.6 .
C5 H5A F4 1_565 0.99 2.47 3.384(2) 153.5 .
C5 H5B F7 4_456 0.99 2.54 3.410(2) 146.6 .
C6 H6A F12 4_456 0.99 2.38 3.318(2) 158.2 .
C8 H8B F12 1_565 0.99 2.41 3.352(2) 158.7 .
C9 H9B F5 . 0.99 2.45 3.233(2) 136.1 .
C11 H11A F1 3_654 0.99 2.41 3.373(2) 162.6 .
C12 H12A F10 2_655 0.99 2.40 3.237(2) 142.3 .
C12 H12B F3 4_546 0.99 2.54 3.429(2) 148.7 .

loop_
_geom_torsion_atom_site_label_1
_geom_torsion_atom_site_label_2
_geom_torsion_atom_site_label_3
_geom_torsion_atom_site_label_4
_geom_torsion
C4 N1 C1 C2 56.30(14)
C3 O1 C2 C1 61.00(14)
N1 C1 C2 O1 -58.22(14)
C2 O1 C3 C4 -60.55(14)
C1 N1 C4 C3 -56.75(15)
O1 C3 C4 N1 58.12(14)
C8 N2 C5 C6 -55.96(14)
C7 O2 C6 C5 -62.45(15)
N2 C5 C6 O2 59.27(14)
C6 O2 C7 C8 61.49(15)
C5 N2 C8 C7 54.94(14)
O2 C7 C8 N2 -57.26(14)
C12 N3 C9 C10 57.02(14)
C11 O3 C10 C9 60.49(15)
N3 C9 C10 O3 -58.07(14)
C10 O3 C11 C12 -60.89(14)
C9 N3 C12 C11 -57.07(14)
O3 C11 C12 N3 58.66(14)

loop_
_cod_related_entry_id
_cod_related_entry_database
_cod_related_entry_code
1 ChemSpider 17333268
